data_7026975
loop_
_publ_author_name
'Paine, Tapan K.'
'Weyherm\"uller, Thomas'
'Wieghardt, Karl'
'Chaudhuri, Phalguni'

_publ_section_title
;
 Aerial oxidation of primary alcohols and amines catalyzed by Cu(II) complexes
 of 2,2'-selenobis(4,6-di-tert-butylphenol) providing [O,Se,O]-donor atoms
;
_journal_coden_ASTM DTARAF
_journal_issue 14
_journal_name_full 'Dalton Transactions'
_journal_page_first 2092
_journal_page_last 2101
_journal_paper_doi 10.1039/b403953j
_journal_year 2004
_chemical_formula_sum 'C32 H51 Cu N O2 Se'
_chemical_formula_weight 624.24
_space_group_IT_number 14
_symmetry_cell_setting monoclinic
_symmetry_space_group_name_Hall '-P 2yn'
_symmetry_space_group_name_H-M 'P 1 21/n 1'
_atom_sites_solution_hydrogens geom
_atom_sites_solution_primary direct
_atom_sites_solution_secondary difmap
_audit_creation_method SHELXL
_cell_angle_alpha 90.00
_cell_angle_beta 95.35(2)
_cell_angle_gamma 90.00
_cell_formula_units_Z 4
_cell_length_a 9.6208(12)
_cell_length_b 12.399(2)
_cell_length_c 27.000(3)
_cell_measurement_reflns_used 12704
_cell_measurement_temperature 100(2)
_cell_volume 3206.8(8)
_computing_structure_refinement 'SHELXL-93 (Sheldrick, 1993)'
_computing_structure_solution 'SHELXS-86 (Sheldrick, 1990)'
_diffrn_ambient_temperature 100(2)
_diffrn_measurement_device 'Nonius KappaCCD'
_diffrn_measurement_method '\w, 421 frames 1.0 deg. / 140 sec.'
_diffrn_radiation_monochromator graphite
_diffrn_radiation_source 'fine-focus sealed tube'
_diffrn_radiation_type MoK\a
_diffrn_radiation_wavelength 0.71073
_diffrn_reflns_av_R_equivalents 0.0540
_diffrn_reflns_av_sigmaI/netI 0.0469
_diffrn_reflns_limit_h_max 14
_diffrn_reflns_limit_h_min -10
_diffrn_reflns_limit_k_max 18
_diffrn_reflns_limit_k_min -18
_diffrn_reflns_limit_l_max 40
_diffrn_reflns_limit_l_min -41
_diffrn_reflns_number 25278
_diffrn_reflns_theta_max 30.00
_diffrn_reflns_theta_min 2.23
_exptl_absorpt_coefficient_mu 1.843
_exptl_absorpt_correction_T_max 0.8604
_exptl_absorpt_correction_T_min 0.6665
_exptl_absorpt_correction_type 'MulAbs, Platon 99 program suite'
_exptl_crystal_colour blue
_exptl_crystal_density_diffrn 1.293
_exptl_crystal_description 'transparent plate'
_exptl_crystal_F_000 1316
_exptl_crystal_size_max 0.43
_exptl_crystal_size_mid 0.34
_exptl_crystal_size_min 0.05
_refine_diff_density_max 1.220
_refine_diff_density_min -0.988
_refine_diff_density_rms 0.111
_refine_ls_extinction_method none
_refine_ls_goodness_of_fit_all 1.128
_refine_ls_goodness_of_fit_obs 1.194
_refine_ls_matrix_type full
_refine_ls_number_parameters 344
_refine_ls_number_reflns 9188
_refine_ls_number_restraints 0
_refine_ls_restrained_S_all 1.128
_refine_ls_restrained_S_obs 1.194
_refine_ls_R_factor_all 0.0610
_refine_ls_R_factor_obs 0.0503
_refine_ls_shift/esd_max -0.001
_refine_ls_shift/esd_mean 0.000
_refine_ls_structure_factor_coef Fsqd
_refine_ls_weighting_details 'w=1/[\s^2^(Fo^2^)+(0.0313P)^2^+10.9067P] where P=(Fo^2^+2Fc^2^)/3'
_refine_ls_weighting_scheme calc
_refine_ls_wR_factor_all 0.1339
_refine_ls_wR_factor_obs 0.1298
_reflns_number_observed 7754
_reflns_number_total 9193
_reflns_observed_criterion >2sigma(I)
_cod_data_source_file b403953jsup1.cif
_cod_data_source_block 2
_cod_depositor_comments
;
The following automatic conversions were performed:

'_symmetry_cell_setting' value 'Monoclinic' changed to 'monoclinic'
according to /home/saulius/struct/CIF-dictionaries/cif_core.dic
dictionary named 'cif_core.dic' version 2.4.2 from 2011-04-26.

Automatic conversion script
Id: cif_fix_values 1891 2012-01-12 08:04:46Z andrius 

The following automatic conversions were performed:

'_refine_ls_weighting_scheme' value 'calc
w=1/[\s^2^(Fo^2^)+(0.0313P)^2^+10.9067P] where P=(Fo^2^+2Fc^2^)/3'
was changed to 'calc'. New tag '_refine_ls_weighting_details' was
created. The value of the new tag was set to
'w=1/[\s^2^(Fo^2^)+(0.0313P)^2^+10.9067P] where P=(Fo^2^+2Fc^2^)/3'.

Automatic conversion script
Id: cif_fix_values 3143 2015-03-26 13:38:13Z robertas 
;
_cod_original_cell_volume 3206.8(7)
_cod_original_sg_symbol_H-M P2(1)/n
_cod_database_code 7026975

loop_
_symmetry_equiv_pos_as_xyz
'x, y, z'
'-x+1/2, y+1/2, -z+1/2'
'-x, -y, -z'
'x-1/2, -y-1/2, z-1/2'

loop_
_atom_site_aniso_label
_atom_site_aniso_U_11
_atom_site_aniso_U_22
_atom_site_aniso_U_33
_atom_site_aniso_U_23
_atom_site_aniso_U_13
_atom_site_aniso_U_12
Cu1 0.0152(2) 0.0177(2) 0.0228(2) -0.00010(14) 0.00276(14) -0.00410(14)
Se1 0.01265(13) 0.01598(14) 0.01712(14) -0.00038(10) 0.00204(10) 0.00044(11)
O1 0.0179(10) 0.0246(12) 0.0250(11) -0.0022(9) 0.0071(9) -0.0076(9)
O2 0.0165(10) 0.0262(12) 0.0246(11) 0.0027(9) -0.0010(9) -0.0079(9)
C1 0.0122(12) 0.0190(14) 0.0178(13) 0.0004(10) 0.0039(10) 0.0012(10)
C2 0.0144(13) 0.0204(15) 0.0226(14) -0.0002(11) 0.0032(11) -0.0006(11)
C3 0.0155(13) 0.026(2) 0.0199(14) 0.0022(12) 0.0046(11) 0.0016(12)
C4 0.0184(14) 0.024(2) 0.0187(13) -0.0016(11) 0.0029(11) 0.0034(12)
C5 0.0166(13) 0.0171(14) 0.0181(13) -0.0008(11) 0.0005(11) 0.0014(11)
C6 0.0149(13) 0.0178(14) 0.0170(13) 0.0030(10) 0.0023(10) 0.0014(11)
C7 0.0191(14) 0.029(2) 0.0228(15) 0.0004(13) 0.0088(12) 0.0005(13)
C8 0.027(2) 0.040(2) 0.027(2) -0.0028(15) 0.0108(14) 0.000(2)
C9 0.019(2) 0.043(2) 0.037(2) -0.002(2) 0.0095(14) 0.0012(15)
C10 0.034(2) 0.033(2) 0.029(2) 0.0051(15) 0.0144(15) -0.001(2)
C11 0.0195(14) 0.022(2) 0.0180(13) -0.0014(11) -0.0003(11) -0.0031(12)
C12 0.022(2) 0.029(2) 0.024(2) -0.0011(13) 0.0011(12) -0.0079(13)
C13 0.030(2) 0.048(2) 0.020(2) 0.002(2) -0.0042(13) -0.009(2)
C14 0.038(2) 0.023(2) 0.042(2) -0.009(2) 0.004(2) -0.001(2)
C15 0.0141(12) 0.0161(14) 0.0184(13) -0.0016(10) -0.0003(10) 0.0000(10)
C16 0.0134(13) 0.0190(14) 0.0224(14) -0.0001(11) -0.0009(11) -0.0017(11)
C17 0.0159(13) 0.025(2) 0.0238(15) 0.0003(12) -0.0006(11) -0.0016(12)
C18 0.0209(15) 0.023(2) 0.0193(14) 0.0045(12) -0.0003(11) 0.0028(12)
C19 0.0158(13) 0.0170(13) 0.0208(14) -0.0001(11) 0.0034(11) 0.0001(11)
C20 0.0150(13) 0.0169(14) 0.0187(13) -0.0039(11) 0.0012(10) 0.0011(11)
C21 0.0191(15) 0.033(2) 0.027(2) 0.0043(14) -0.0078(13) -0.0031(14)
C22 0.034(2) 0.061(3) 0.036(2) 0.020(2) -0.022(2) -0.015(2)
C23 0.016(2) 0.038(2) 0.055(2) 0.006(2) -0.005(2) 0.0010(15)
C24 0.025(2) 0.038(2) 0.028(2) -0.0055(15) -0.0073(14) -0.005(2)
C25 0.0202(14) 0.021(2) 0.0214(14) 0.0014(12) 0.0056(12) -0.0029(12)
C26 0.028(2) 0.030(2) 0.025(2) -0.0016(13) 0.0053(13) -0.0138(14)
C27 0.029(2) 0.037(2) 0.022(2) -0.0026(14) 0.0070(13) -0.006(2)
C28 0.038(2) 0.022(2) 0.049(2) 0.011(2) 0.012(2) 0.004(2)
N30 0.0251(15) 0.028(2) 0.051(2) 0.0043(14) 0.0044(14) -0.0103(13)
C32 0.060(3) 0.025(2) 0.052(3) -0.001(2) 0.016(2) 0.002(2)

loop_
_atom_site_label
_atom_site_type_symbol
_atom_site_fract_x
_atom_site_fract_y
_atom_site_fract_z
_atom_site_U_iso_or_equiv
_atom_site_thermal_displace_type
_atom_site_occupancy
_atom_site_calc_flag
_atom_site_refinement_flags
_atom_site_disorder_group
Cu1 Cu 0.62184(4) 0.36650(3) 0.246406(14) 0.01850(9) Uani 1 d . .
Se1 Se 0.38890(3) 0.30168(2) 0.247732(11) 0.01521(8) Uani 1 d . .
O1 O 0.6208(2) 0.3283(2) 0.17903(9) 0.0222(5) Uani 1 d . .
O2 O 0.6624(2) 0.3263(2) 0.31353(9) 0.0226(5) Uani 1 d . .
C1 C 0.4181(3) 0.2201(2) 0.18877(11) 0.0162(5) Uani 1 d . .
C2 C 0.5293(3) 0.2533(3) 0.16171(12) 0.0191(6) Uani 1 d . .
C3 C 0.5392(3) 0.2023(3) 0.11456(12) 0.0204(6) Uani 1 d . .
C4 C 0.4409(3) 0.1251(3) 0.09908(12) 0.0204(6) Uani 1 d . .
H4 H 0.4491(3) 0.0911(3) 0.06795(12) 0.024 Uiso 1 calc R .
C5 C 0.3293(3) 0.0930(3) 0.12609(11) 0.0174(5) Uani 1 d . .
C6 C 0.3194(3) 0.1441(2) 0.17146(11) 0.0165(5) Uani 1 d . .
H6 H 0.2447(3) 0.1269(2) 0.19072(11) 0.020 Uiso 1 calc R .
C7 C 0.6558(3) 0.2360(3) 0.08198(12) 0.0233(6) Uani 1 d . .
C8 C 0.6461(4) 0.1745(3) 0.03226(13) 0.0305(8) Uani 1 d . .
H8A H 0.5552(13) 0.1883(19) 0.0139(5) 0.046 Uiso 1 calc R .
H8B H 0.6566(31) 0.0970(4) 0.03874(14) 0.046 Uiso 1 calc R .
H8C H 0.7205(20) 0.1991(17) 0.0125(5) 0.046 Uiso 1 calc R .
C9 C 0.8002(4) 0.2112(3) 0.10931(15) 0.0322(8) Uani 1 d . .
H9A H 0.8093(13) 0.1333(4) 0.1149(10) 0.048 Uiso 1 calc R .
H9B H 0.8096(13) 0.2488(20) 0.1414(5) 0.048 Uiso 1 calc R .
H9C H 0.8734(4) 0.2358(23) 0.0890(5) 0.048 Uiso 1 calc R .
C10 C 0.6451(4) 0.3571(3) 0.07010(14) 0.0313(8) Uani 1 d . .
H10A H 0.7194(19) 0.3776(6) 0.0495(9) 0.047 Uiso 1 calc R .
H10B H 0.6551(31) 0.3985(3) 0.10116(15) 0.047 Uiso 1 calc R .
H10C H 0.5541(13) 0.3726(5) 0.0521(10) 0.047 Uiso 1 calc R .
C11 C 0.2269(3) 0.0061(3) 0.10550(11) 0.0201(6) Uani 1 d . .
C12 C 0.1072(4) -0.0091(3) 0.13844(13) 0.0249(7) Uani 1 d . .
H12A H 0.0445(16) -0.0659(16) 0.1244(6) 0.037 Uiso 1 calc R .
H12B H 0.0552(18) 0.0586(7) 0.1400(8) 0.037 Uiso 1 calc R .
H12C H 0.1453(4) -0.0297(22) 0.1720(3) 0.037 Uiso 1 calc R .
C13 C 0.1626(4) 0.0389(4) 0.05317(13) 0.0333(8) Uani 1 d . .
H13A H 0.0973(25) -0.0170(12) 0.0401(5) 0.050 Uiso 1 calc R .
H13B H 0.2370(5) 0.0471(25) 0.0310(3) 0.050 Uiso 1 calc R .
H13C H 0.1128(28) 0.1074(13) 0.0552(2) 0.050 Uiso 1 calc R .
C14 C 0.3033(4) -0.1018(3) 0.1025(2) 0.0343(8) Uani 1 d . .
H14A H 0.2388(10) -0.1561(7) 0.0873(11) 0.051 Uiso 1 calc R .
H14B H 0.3381(28) -0.1252(13) 0.1360(2) 0.051 Uiso 1 calc R .
H14C H 0.3820(20) -0.0932(7) 0.0822(10) 0.051 Uiso 1 calc R .
C15 C 0.4523(3) 0.2203(2) 0.30608(11) 0.0163(5) Uani 1 d . .
C16 C 0.5792(3) 0.2535(3) 0.33209(12) 0.0184(6) Uani 1 d . .
C17 C 0.6147(3) 0.2065(3) 0.38004(12) 0.0216(6) Uani 1 d . .
C18 C 0.5243(3) 0.1305(3) 0.39718(12) 0.0212(6) Uani 1 d . .
H18 H 0.5501(3) 0.0980(3) 0.42857(12) 0.025 Uiso 1 calc R .
C19 C 0.3979(3) 0.0984(2) 0.37140(11) 0.0177(6) Uani 1 d . .
C20 C 0.3621(3) 0.1464(2) 0.32535(11) 0.0169(5) Uani 1 d . .
H20 H 0.2760(3) 0.1289(2) 0.30700(11) 0.020 Uiso 1 calc R .
C21 C 0.7507(4) 0.2394(3) 0.41142(13) 0.0270(7) Uani 1 d . .
C22 C 0.7631(5) 0.1831(4) 0.4624(2) 0.0453(12) Uani 1 d . .
H22A H 0.7629(38) 0.1047(4) 0.4576(2) 0.068 Uiso 1 calc R .
H22B H 0.6839(21) 0.2037(23) 0.4807(6) 0.068 Uiso 1 calc R .
H22C H 0.8504(19) 0.2049(23) 0.4814(6) 0.068 Uiso 1 calc R .
C23 C 0.8771(4) 0.2058(4) 0.3844(2) 0.0366(9) Uani 1 d . .
H23A H 0.8759(19) 0.1274(5) 0.3795(11) 0.055 Uiso 1 calc R .
H23B H 0.9632(4) 0.2266(24) 0.4043(6) 0.055 Uiso 1 calc R .
H23C H 0.8729(18) 0.2418(21) 0.3519(5) 0.055 Uiso 1 calc R .
C24 C 0.7542(4) 0.3616(3) 0.42039(14) 0.0308(8) Uani 1 d . .
H24A H 0.6716(16) 0.3832(5) 0.4366(10) 0.046 Uiso 1 calc R .
H24B H 0.7546(31) 0.3992(3) 0.3885(2) 0.046 Uiso 1 calc R .
H24C H 0.8386(16) 0.3804(4) 0.4418(9) 0.046 Uiso 1 calc R .
C25 C 0.3052(3) 0.0159(3) 0.39479(12) 0.0208(6) Uani 1 d . .
C26 C 0.1696(4) -0.0052(3) 0.36166(13) 0.0274(7) Uani 1 d . .
H26A H 0.1145(14) -0.0600(17) 0.3772(5) 0.041 Uiso 1 calc R .
H26B H 0.1920(4) -0.0309(22) 0.3290(4) 0.041 Uiso 1 calc R .
H26C H 0.1157(14) 0.0618(6) 0.3576(9) 0.041 Uiso 1 calc R .
C27 C 0.2648(4) 0.0594(3) 0.44494(13) 0.0293(7) Uani 1 d . .
H27A H 0.2016(25) 0.0083(12) 0.4591(6) 0.044 Uiso 1 calc R .
H27B H 0.2181(28) 0.1292(12) 0.4397(2) 0.044 Uiso 1 calc R .
H27C H 0.3492(5) 0.0682(23) 0.4679(4) 0.044 Uiso 1 calc R .
C28 C 0.3831(4) -0.0917(3) 0.4033(2) 0.0361(9) Uani 1 d . .
H28A H 0.3242(14) -0.1428(9) 0.4196(11) 0.054 Uiso 1 calc R .
H28B H 0.4700(17) -0.0797(5) 0.4246(10) 0.054 Uiso 1 calc R .
H28C H 0.4048(29) -0.1213(13) 0.3713(2) 0.054 Uiso 1 calc R .
N30 N 0.7495(3) 0.4967(3) 0.24584(14) 0.0349(7) Uani 1 d . 1
H30 H 0.7487(3) 0.5193(3) 0.21298(14) 0.042 Uiso 0.666(7) calc PR 1
C31 C 0.6913(7) 0.5852(5) 0.2739(2) 0.0371(15) Uiso 0.666(7) d P 1
H31A H 0.7527(7) 0.6491(5) 0.2731(2) 0.045 Uiso 0.666(7) calc PR 1
H31B H 0.6891(7) 0.5631(5) 0.3091(2) 0.045 Uiso 0.666(7) calc PR 1
C32 C 0.5460(5) 0.6152(3) 0.2528(2) 0.0449(11) Uani 1 d . 1
H32A H 0.5110(5) 0.6742(3) 0.2724(2) 0.067 Uiso 0.666(7) calc PR 1
H32B H 0.4844(5) 0.5525(3) 0.2541(2) 0.067 Uiso 0.666(7) calc PR 1
H32C H 0.5480(5) 0.6385(3) 0.2182(2) 0.067 Uiso 0.666(7) calc PR 1
C33 C 0.8948(7) 0.4739(5) 0.2638(2) 0.0356(14) Uiso 0.666(7) d P 1
H33A H 0.8976(7) 0.4353(5) 0.2960(2) 0.043 Uiso 0.666(7) calc PR 1
H33B H 0.9459(7) 0.5428(5) 0.2695(2) 0.043 Uiso 0.666(7) calc PR 1
C34 C 0.9642(8) 0.4081(6) 0.2281(3) 0.047(2) Uiso 0.666(7) d P 1
H34A H 1.0610(8) 0.3945(6) 0.2412(3) 0.071 Uiso 0.666(7) calc PR 1
H34B H 0.9631(8) 0.4467(6) 0.1964(3) 0.071 Uiso 0.666(7) calc PR 1
H34C H 0.9148(8) 0.3394(6) 0.2229(3) 0.071 Uiso 0.666(7) calc PR 1
N30X N 0.7495(3) 0.4967(3) 0.24584(14) 0.040 Uiso 0.00 d P 2
H30X H 0.7675(3) 0.5145(3) 0.27928(14) 0.048 Uiso 0.334(7) calc PR 2
C31X C 0.6825(16) 0.5845(13) 0.2255(6) 0.050(4) Uiso 0.334(7) d P 2
H31C H 0.6545(16) 0.5703(13) 0.1899(6) 0.060 Uiso 0.334(7) calc PR 2
H31D H 0.7475(16) 0.6465(13) 0.2276(6) 0.060 Uiso 0.334(7) calc PR 2
C32X C 0.5460(5) 0.6152(3) 0.2528(2) 0.040 Uiso 0.00 d P 2
H32D H 0.5012(5) 0.6789(3) 0.2369(2) 0.060 Uiso 0.334(7) calc PR 2
H32E H 0.5733(5) 0.6308(3) 0.2880(2) 0.060 Uiso 0.334(7) calc PR 2
H32F H 0.4804(5) 0.5546(3) 0.2502(2) 0.060 Uiso 0.334(7) calc PR 2
C33X C 0.8920(12) 0.4658(10) 0.2301(4) 0.032(3) Uiso 0.334(7) d P 2
H33C H 0.8797(12) 0.4176(10) 0.2008(4) 0.039 Uiso 0.334(7) calc PR 2
H33D H 0.9412(12) 0.5315(10) 0.2204(4) 0.039 Uiso 0.334(7) calc PR 2
C34X C 0.9769(13) 0.4109(10) 0.2707(5) 0.035(3) Uiso 0.334(7) d P 2
H34D H 1.0679(13) 0.3919(10) 0.2596(5) 0.053 Uiso 0.334(7) calc PR 2
H34E H 0.9290(13) 0.3451(10) 0.2799(5) 0.053 Uiso 0.334(7) calc PR 2
H34F H 0.9903(13) 0.4590(10) 0.2995(5) 0.053 Uiso 0.334(7) calc PR 2

loop_
_atom_type_symbol
_atom_type_description
_atom_type_scat_dispersion_real
_atom_type_scat_dispersion_imag
_atom_type_scat_source
C C 0.0033 0.0016 'International Tables Vol C Tables 4.2.6.8 and 6.1.1.4'
H H 0.0000 0.0000 'International Tables Vol C Tables 4.2.6.8 and 6.1.1.4'
N N 0.0061 0.0033 'International Tables Vol C Tables 4.2.6.8 and 6.1.1.4'
O O 0.0106 0.0060 'International Tables Vol C Tables 4.2.6.8 and 6.1.1.4'
Cu Cu 0.3201 1.2651 'International Tables Vol C Tables 4.2.6.8 and 6.1.1.4'
Se Se -0.0929 2.2259 'International Tables Vol C Tables 4.2.6.8 and 6.1.1.4'

loop_
_geom_angle_atom_site_label_1
_geom_angle_atom_site_label_2
_geom_angle_atom_site_label_3
_geom_angle
O1 Cu1 O2 147.82(11)
O1 Cu1 N30X 98.15(13)
O2 Cu1 N30X 98.41(13)
O1 Cu1 N30 98.15(13)
O2 Cu1 N30 98.41(13)
O1 Cu1 Se1 90.53(7)
O2 Cu1 Se1 90.40(7)
N30X Cu1 Se1 147.00(10)
N30 Cu1 Se1 147.00(10)
C15 Se1 C1 109.99(13)
C15 Se1 Cu1 87.84(9)
C1 Se1 Cu1 87.41(9)
C2 O1 Cu1 117.3(2)
C16 O2 Cu1 117.5(2)
C6 C1 C2 123.4(3)
C6 C1 Se1 119.1(2)
C2 C1 Se1 116.8(2)
O1 C2 C1 121.9(3)
O1 C2 C3 121.5(3)
C1 C2 C3 116.6(3)
C4 C3 C2 118.3(3)
C4 C3 C7 121.8(3)
C2 C3 C7 119.9(3)
C3 C4 C5 124.8(3)
C6 C5 C4 116.4(3)
C6 C5 C11 123.2(3)
C4 C5 C11 120.4(3)
C1 C6 C5 120.4(3)
C10 C7 C8 107.7(3)
C10 C7 C9 109.5(3)
C8 C7 C9 107.3(3)
C10 C7 C3 110.2(3)
C8 C7 C3 112.0(3)
C9 C7 C3 110.0(3)
C5 C11 C12 111.7(3)
C5 C11 C14 109.8(3)
C12 C11 C14 108.3(3)
C5 C11 C13 109.7(3)
C12 C11 C13 107.8(3)
C14 C11 C13 109.5(3)
C20 C15 C16 123.0(3)
C20 C15 Se1 119.3(2)
C16 C15 Se1 116.6(2)
O2 C16 C15 122.1(3)
O2 C16 C17 120.9(3)
C15 C16 C17 116.9(3)
C18 C17 C16 118.2(3)
C18 C17 C21 121.4(3)
C16 C17 C21 120.4(3)
C17 C18 C19 124.6(3)
C20 C19 C18 116.9(3)
C20 C19 C25 123.3(3)
C18 C19 C25 119.8(3)
C19 C20 C15 120.2(3)
C23 C21 C24 109.7(3)
C23 C21 C22 107.7(3)
C24 C21 C22 108.0(3)
C23 C21 C17 109.6(3)
C24 C21 C17 110.6(3)
C22 C21 C17 111.2(3)
C19 C25 C26 111.7(3)
C19 C25 C28 110.3(3)
C26 C25 C28 108.4(3)
C19 C25 C27 109.4(3)
C26 C25 C27 107.6(3)
C28 C25 C27 109.4(3)
C33 N30 C31 111.8(4)
C33 N30 Cu1 113.9(3)
C31 N30 Cu1 109.2(3)
N30 C31 C32 111.9(5)
N30 C33 C34 111.6(5)
C31X N30X C33X 119.7(8)
C31X N30X Cu1 112.1(7)
C33X N30X Cu1 111.3(5)
N30X C31X C32X 112.4(10)
C34X C33X N30X 111.2(9)

loop_
_geom_bond_atom_site_label_1
_geom_bond_atom_site_label_2
_geom_bond_distance
Cu1 O1 1.879(2)
Cu1 O2 1.885(2)
Cu1 N30X 2.029(3)
Cu1 N30 2.029(3)
Cu1 Se1 2.3842(5)
Se1 C15 1.922(3)
Se1 C1 1.928(3)
O1 C2 1.335(4)
O2 C16 1.335(4)
C1 C6 1.387(4)
C1 C2 1.412(4)
C2 C3 1.432(4)
C3 C4 1.383(5)
C3 C7 1.546(4)
C4 C5 1.410(4)
C5 C6 1.390(4)
C5 C11 1.529(4)
C7 C10 1.537(5)
C7 C8 1.539(5)
C7 C9 1.542(5)
C11 C12 1.531(4)
C11 C14 1.533(5)
C11 C13 1.543(5)
C15 C20 1.395(4)
C15 C16 1.412(4)
C16 C17 1.432(4)
C17 C18 1.390(5)
C17 C21 1.546(5)
C18 C19 1.402(4)
C19 C20 1.392(4)
C19 C25 1.532(4)
C21 C23 1.534(5)
C21 C24 1.534(5)
C21 C22 1.538(5)
C25 C26 1.534(5)
C25 C28 1.537(5)
C25 C27 1.540(5)
N30 C33 1.464(7)
N30 C31 1.474(7)
C31 C32 1.506(8)
C33 C34 1.470(10)
N30X C31X 1.35(2)
N30X C33X 1.521(12)
C31X C32X 1.61(2)
C33X C34X 1.47(2)
